data_1000255
loop_
_publ_author_name
'Benchrifa, R'
'Leblanc, M'
'De Pape, R'

_publ_section_title 'Structure of the trivanadate Tl V~3~ O~8~'
_journal_coden_ASTM ACSCEE
_journal_name_full 'Acta Crystallographica C (39,1983-)'
_journal_page_first 177
_journal_page_last 179
_journal_volume 46
_journal_year 1990
_chemical_formula_structural 'Tl (V3 O8)'
_chemical_formula_sum 'O8 Tl V3'
_chemical_name_systematic 'Thallium octaoxotrivanadate'
_space_group_IT_number 11
_symmetry_cell_setting monoclinic
_symmetry_Int_Tables_number 11
_symmetry_space_group_name_Hall '-P 2yb'
_symmetry_space_group_name_H-M 'P 1 21/m 1'
_cell_angle_alpha 90
_cell_angle_beta 96.48(2)
_cell_angle_gamma 90
_cell_formula_units_Z 2
_cell_length_a 7.780(2)
_cell_length_b 8.423(3)
_cell_length_c 4.993(1)
_cell_volume 325.1
_database_code_amcsd 0010092
_exptl_crystal_density_diffrn 4.957
_refine_ls_R_factor_all 0.049
_cod_database_code 1000255
_amcsd_formula_title TlV3O8

loop_
_space_group_symop_operation_xyz
x,y,z
-x,1/2+y,-z
-x,-y,-z
x,1/2-y,z

loop_
_atom_site_aniso_label
_atom_site_aniso_U_11
_atom_site_aniso_U_12
_atom_site_aniso_U_13
_atom_site_aniso_U_22
_atom_site_aniso_U_23
_atom_site_aniso_U_33
Tl1 0.0180(1) 0. -0.0003(1) 0.0443(2) 0. 0.0258(2)
V1 0.0101(3) 0. 0.0008(2) 0.0086(3) 0. 0.0060(3)
V2 0.0097(2) 0.0007(1) 0.0010(1) 0.0086(2) 0.0006(2) 0.0075(2)
O1 0.018(1) 0. 0.007(1) 0.018(1) 0. 0.015(2)
O2 0.012(1) 0. -0.001(1) 0.008(1) 0. 0.010(1)
O3 0.012(1) -0.002(1) 0.003(1) 0.012(1) -0.005(1) 0.009(1)
O4 0.018(1) 0.005(1) 0.001(1) 0.018(1) 0.005(1) 0.019(1)
O5 0.013(1) 0.001(1) 0.0001(7) 0.012(1) -0.0002(7) 0.007(1)

loop_
_atom_site_label
_atom_site_type_symbol
_atom_site_symmetry_multiplicity
_atom_site_Wyckoff_symbol
_atom_site_fract_x
_atom_site_fract_y
_atom_site_fract_z
_atom_site_occupancy
_atom_site_attached_hydrogens
_atom_site_calc_flag
Tl1 Tl1+ 2 e 0.05573(4) 0.25 0.94825(7) 1. 0 d
V1 V5+ 2 e 0.5755(1) 0.25 0.9174(2) 1. 0 d
V2 V5+ 4 f 0.6870(1) 0.0540(1) 0.4375(1) 1. 0 d
O1 O2- 2 e 0.4305(6) 0.25 0.1207(11) 1. 0 d
O2 O2- 2 e 0.7598(5) 0.25 0.5915(10) 1. 0 d
O3 O2- 4 f 0.5056(3) 0.0863(3) 0.6874(6) 1. 0 d
O4 O2- 4 f 0.1664(5) 0.0664(4) 0.4340(7) 1. 0 d
O5 O2- 4 f 0.7377(4) 0.0996(3) 0.1146(5) 1. 0 d

loop_
_atom_type_symbol
_atom_type_oxidation_number
Tl1+ 1.000
V5+ 5.000
O2- -2.000

loop_
_cod_related_entry_id
_cod_related_entry_database
_cod_related_entry_code
1 AMCSD 0010092
